data_7120239
loop_
_publ_author_name
'Lomjansky, Lominik'
'Moncol, Jan'
'Rajnak, Cyril'
'Titis, Jan'
'Boca, Roman'

_publ_section_title
;
 Field effect to slow magnetic relaxation in a mononuclear Ni(II) complex
;
_journal_name_full 'Chem. Commun.'
_journal_paper_doi 10.1039/C7CC03275G
_journal_year 2017
_chemical_formula_moiety 'C20 H16 N6 Ni O6 S2, 2(C9 H6 N2 O2)'
_chemical_formula_sum 'C38 H28 N10 Ni O10 S2'
_chemical_formula_weight 907.53
_space_group_crystal_system triclinic
_space_group_IT_number 2
_space_group_name_Hall '-P 1'
_space_group_name_H-M_alt 'P -1'
_symmetry_space_group_name_Hall '-P 1'
_symmetry_space_group_name_H-M 'P -1'
_atom_sites_solution_hydrogens mixed
_atom_sites_solution_primary dual
_audit_creation_date 2017-03-25
_audit_creation_method
;
Olex2 1.2
(compiled 2017.03.02 svn.r3394 for OlexSys, GUI svn.r5324)
;
_audit_update_record
;
2017-03-25 deposited with the CCDC.
2017-06-07 downloaded from the CCDC.
;
_cell_angle_alpha 82.284(3)
_cell_angle_beta 81.302(3)
_cell_angle_gamma 76.188(3)
_cell_formula_units_Z 1
_cell_length_a 8.0112(3)
_cell_length_b 8.0734(3)
_cell_length_c 14.9981(5)
_cell_measurement_reflns_used 27333
_cell_measurement_temperature 100
_cell_measurement_theta_max 71.75
_cell_measurement_theta_min 3.00
_cell_volume 926.28(6)
_computing_cell_refinement 'STOE X-AREA'
_computing_data_collection 'STOE X-AREA'
_computing_data_reduction 'STOE X-RED'
_computing_molecular_graphics 'Olex2 (Dolomanov et al., 2009)'
_computing_publication_material 'Olex2 (Dolomanov et al., 2009)'
_computing_structure_refinement 'ShelXL (Sheldrick, 2015)'
_computing_structure_solution 'ShelXT (Sheldrick, 2015)'
_diffrn_ambient_temperature 100
_diffrn_detector Pilatus300K
_diffrn_detector_area_resol_mean 5.81
_diffrn_detector_type STOE
_diffrn_measured_fraction_theta_full 0.990
_diffrn_measured_fraction_theta_max 0.972
_diffrn_measurement_device_type 'Stoe StadiVari'
_diffrn_measurement_method '\w scans'
_diffrn_radiation_collimation '0.6 mm diameter'
_diffrn_radiation_monochromator 'Graded multilayer mirror'
_diffrn_radiation_polarisn_norm 270
_diffrn_radiation_type CuK\a
_diffrn_radiation_wavelength 1.54186
_diffrn_reflns_av_R_equivalents 0.0296
_diffrn_reflns_av_unetI/netI 0.0198
_diffrn_reflns_Laue_measured_fraction_full 0.990
_diffrn_reflns_Laue_measured_fraction_max 0.972
_diffrn_reflns_limit_h_max 7
_diffrn_reflns_limit_h_min -9
_diffrn_reflns_limit_k_max 9
_diffrn_reflns_limit_k_min -9
_diffrn_reflns_limit_l_max 16
_diffrn_reflns_limit_l_min -18
_diffrn_reflns_number 22071
_diffrn_reflns_point_group_measured_fraction_full 0.990
_diffrn_reflns_point_group_measured_fraction_max 0.972
_diffrn_reflns_theta_full 67.686
_diffrn_reflns_theta_max 71.342
_diffrn_reflns_theta_min 2.996
_diffrn_source 'Genix3D Cu HF'
_diffrn_source_current 0.600
_diffrn_source_power 0.030
_diffrn_source_voltage 50
_exptl_absorpt_coefficient_mu 2.473
_exptl_absorpt_correction_T_max 0.580
_exptl_absorpt_correction_T_min 0.549
_exptl_absorpt_correction_type multi-scan
_exptl_absorpt_process_details X-AREA
_exptl_crystal_colour 'light green'
_exptl_crystal_colour_modifier light
_exptl_crystal_colour_primary green
_exptl_crystal_density_diffrn 1.627
_exptl_crystal_description needle
_exptl_crystal_F_000 466
_exptl_crystal_size_max 0.35
_exptl_crystal_size_mid 0.16
_exptl_crystal_size_min 0.08
_refine_diff_density_max 0.877
_refine_diff_density_min -0.464
_refine_diff_density_rms 0.062
_refine_ls_extinction_method none
_refine_ls_goodness_of_fit_ref 1.034
_refine_ls_hydrogen_treatment constr
_refine_ls_matrix_type full
_refine_ls_number_parameters 313
_refine_ls_number_reflns 3495
_refine_ls_number_restraints 3
_refine_ls_restrained_S_all 1.034
_refine_ls_R_factor_all 0.0351
_refine_ls_R_factor_gt 0.0314
_refine_ls_shift/su_max 0.001
_refine_ls_shift/su_mean 0.000
_refine_ls_structure_factor_coef Fsqd
_refine_ls_weighting_details 'w=1/[\s^2^(Fo^2^)+(0.0664P)^2^+0.1281P] where P=(Fo^2^+2Fc^2^)/3'
_refine_ls_weighting_scheme calc
_refine_ls_wR_factor_gt 0.0883
_refine_ls_wR_factor_ref 0.0899
_reflns_Friedel_coverage 0.000
_reflns_number_gt 3078
_reflns_number_total 3495
_reflns_threshold_expression 'I > 2\s(I)'
_cod_data_source_file c7cc03275g2.cif
_cod_data_source_block shelx
_cod_database_code 7120239
_shelx_shelxl_version_number 2016/6
_shelx_space_group_comment
;
The symmetry employed for this shelxl refinement is uniquely defined
by the following loop, which should always be used as a source of
symmetry information in preference to the above space-group names.
They are only intended as comments.
;
_shelx_estimated_absorpt_t_max 0.827
_shelx_estimated_absorpt_t_min 0.478
_olex2_refinement_description
;
1. Fixed Uiso
 At 1.2 times of:
  All C(H) groups
 At 1.5 times of:
  All O(H,H) groups
2. Restrained distances
 O1W-H1WA = O1W-H1WB
 0.84 with sigma of 0.001
 H1WA-H1WB
 1.365 with sigma of 0.02
3. Others
 Fixed Sof: O2(0.5) O3(0.5) O4(0.5) O5(0.5) O6(0.5) O7(0.5) O8(0.5) O9(0.5)
4.a Riding coordinates:
 O1W(H1WA,H1WB)
4.b Aromatic/amide H refined with riding coordinates:
 C1(H1), C2(H2), C3(H3), C6(H6), C7(H7), C8(H8), C11(H11), C12(H12), C13(H13),
 C16(H16), C17(H17), C18(H18)
;
_olex2_submission_special_instructions 'No special instructions were received'

loop_
_space_group_symop_operation_xyz
'x, y, z'
'-x, -y, -z'

loop_
_atom_site_label
_atom_site_type_symbol
_atom_site_fract_x
_atom_site_fract_y
_atom_site_fract_z
_atom_site_U_iso_or_equiv
_atom_site_adp_type
_atom_site_occupancy
_atom_site_site_symmetry_order
_atom_site_calc_flag
_atom_site_refinement_flags_posn
_atom_site_refinement_flags_adp
_atom_site_refinement_flags_occupancy
_atom_site_disorder_assembly
_atom_site_disorder_group
Ni1 Ni 0.500000 1.000000 0.000000 0.01340(12) Uani 1 2 d S . P . .
S1 S 1.09339(5) 0.69864(5) -0.04588(3) 0.02199(13) Uani 1 1 d . . . . .
O1W O 0.44941(14) 0.75826(13) 0.00393(7) 0.0170(2) Uani 1 1 d D . . . .
H1WA H 0.348172 0.752863 -0.001726 0.025 Uiso 1 1 d DR U . . .
H1WB H 0.483340 0.682411 0.045440 0.025 Uiso 1 1 d DR U . . .
N1 N 0.48082(16) 0.98749(15) 0.14948(8) 0.0143(3) Uani 1 1 d . . . . .
N2 N 0.75276(17) 0.87770(17) 0.00107(8) 0.0170(3) Uani 1 1 d . . . . .
N3 N 0.23891(19) 0.87146(17) 0.46953(9) 0.0205(3) Uani 1 1 d . . . . .
C1 C 0.6112(2) 1.03329(19) 0.17659(10) 0.0161(3) Uani 1 1 d . . . . .
H1 H 0.698779 1.063472 0.131506 0.019 Uiso 1 1 calc R U . . .
C2 C 0.6289(2) 1.04026(19) 0.26761(10) 0.0166(3) Uani 1 1 d . . . . .
H2 H 0.724006 1.077790 0.282499 0.020 Uiso 1 1 calc R U . . .
C3 C 0.5089(2) 0.99294(18) 0.33461(10) 0.0160(3) Uani 1 1 d . . . . .
H3 H 0.519893 0.995171 0.396590 0.019 Uiso 1 1 calc R U . . .
C4 C 0.3671(2) 0.94027(18) 0.30956(10) 0.0148(3) Uani 1 1 d . . . . .
C5 C 0.2322(2) 0.88630(19) 0.37165(10) 0.0162(3) Uani 1 1 d . . . . .
C6 C 0.0952(2) 0.8419(2) 0.34461(11) 0.0190(3) Uani 1 1 d . . . . .
H6 H 0.007950 0.806777 0.388189 0.023 Uiso 1 1 calc R U . . .
C7 C 0.0846(2) 0.8487(2) 0.25144(11) 0.0189(3) Uani 1 1 d . . . . .
H7 H -0.011576 0.820132 0.232072 0.023 Uiso 1 1 calc R U . . .
C8 C 0.2119(2) 0.89631(19) 0.18812(10) 0.0163(3) Uani 1 1 d . . . . .
H8 H 0.204192 0.898025 0.125402 0.020 Uiso 1 1 calc R U . . .
C9 C 0.35450(19) 0.94288(18) 0.21563(10) 0.0142(3) Uani 1 1 d . . . . .
C10 C 0.8953(2) 0.80398(19) -0.01674(9) 0.0154(3) Uani 1 1 d . . . . .
O2 O 0.3966(3) 0.8182(3) 0.49676(14) 0.0195(5) Uani 0.5 1 d . . P A 1
O3 O 0.1163(3) 0.8846(3) 0.52453(14) 0.0209(5) Uani 0.5 1 d . . P A 1
O4 O 0.1842(3) 0.7563(3) 0.51513(15) 0.0227(5) Uani 0.5 1 d . . P A 2
O5 O 0.2643(3) 0.9986(3) 0.49724(14) 0.0194(5) Uani 0.5 1 d . . P A 2
N4 N 0.53753(17) 0.53980(16) 0.15676(9) 0.0181(3) Uani 1 1 d . . . . .
N5 N 0.25645(19) 0.36784(17) 0.45967(9) 0.0223(3) Uani 1 1 d . . . . .
C11 C 0.6639(2) 0.57371(19) 0.19302(11) 0.0189(3) Uani 1 1 d . . . . .
H11 H 0.752544 0.615692 0.153646 0.023 Uiso 1 1 calc R U . . .
C12 C 0.6750(2) 0.55131(19) 0.28672(11) 0.0194(3) Uani 1 1 d . . . . .
H12 H 0.770168 0.575485 0.309421 0.023 Uiso 1 1 calc R U . . .
C13 C 0.5474(2) 0.49443(19) 0.34446(10) 0.0182(3) Uani 1 1 d . . . . .
H13 H 0.551301 0.480986 0.408065 0.022 Uiso 1 1 calc R U . . .
C14 C 0.4092(2) 0.45563(18) 0.30904(10) 0.0165(3) Uani 1 1 d . . . . .
C15 C 0.2670(2) 0.39513(19) 0.36071(11) 0.0183(3) Uani 1 1 d . . . . .
C16 C 0.1387(2) 0.3570(2) 0.32239(12) 0.0225(4) Uani 1 1 d . . . . .
H16 H 0.046379 0.316844 0.359417 0.027 Uiso 1 1 calc R U . . .
C17 C 0.1445(2) 0.3779(2) 0.22738(12) 0.0239(4) Uani 1 1 d . . . . .
H17 H 0.055937 0.351069 0.200096 0.029 Uiso 1 1 calc R U . . .
C18 C 0.2773(2) 0.4366(2) 0.17402(11) 0.0210(3) Uani 1 1 d . . . . .
H18 H 0.280397 0.449731 0.109926 0.025 Uiso 1 1 calc R U . . .
C19 C 0.4099(2) 0.47804(19) 0.21368(10) 0.0165(3) Uani 1 1 d . . . . .
O6 O 0.2594(3) 0.4886(3) 0.49572(14) 0.0203(5) Uani 0.5 1 d . . P B 1
O7 O 0.2134(3) 0.2345(3) 0.49254(15) 0.0218(5) Uani 0.5 1 d . . P B 1
O8 O 0.1274(3) 0.3957(3) 0.51092(16) 0.0242(5) Uani 0.5 1 d . . P B 2
O9 O 0.4065(3) 0.3043(3) 0.49610(15) 0.0230(5) Uani 0.5 1 d . . P B 2

loop_
_atom_site_aniso_label
_atom_site_aniso_U_11
_atom_site_aniso_U_22
_atom_site_aniso_U_33
_atom_site_aniso_U_23
_atom_site_aniso_U_13
_atom_site_aniso_U_12
Ni1 0.0119(2) 0.0170(2) 0.01126(19) -0.00036(13) -0.00004(13) -0.00454(14)
S1 0.0124(2) 0.0240(2) 0.0303(2) -0.00741(17) -0.00162(16) -0.00361(16)
O1W 0.0174(6) 0.0195(5) 0.0149(5) 0.0019(4) -0.0034(4) -0.0069(4)
N1 0.0132(6) 0.0159(6) 0.0130(6) -0.0005(5) 0.0008(5) -0.0032(5)
N2 0.0175(7) 0.0209(6) 0.0130(6) -0.0011(5) -0.0007(5) -0.0061(6)
N3 0.0259(8) 0.0208(7) 0.0151(7) -0.0023(5) 0.0032(6) -0.0089(6)
C1 0.0154(8) 0.0165(7) 0.0157(7) -0.0001(6) 0.0008(6) -0.0044(6)
C2 0.0157(8) 0.0164(7) 0.0177(7) -0.0012(6) -0.0029(6) -0.0034(6)
C3 0.0185(8) 0.0153(7) 0.0129(7) -0.0013(6) -0.0013(6) -0.0015(6)
C4 0.0152(8) 0.0117(7) 0.0149(7) 0.0001(5) 0.0015(6) -0.0010(6)
C5 0.0192(8) 0.0131(7) 0.0132(7) 0.0001(5) 0.0016(6) -0.0007(6)
C6 0.0140(8) 0.0200(7) 0.0196(8) 0.0031(6) 0.0023(6) -0.0027(6)
C7 0.0136(8) 0.0217(8) 0.0205(8) 0.0016(6) -0.0020(6) -0.0043(6)
C8 0.0151(8) 0.0168(7) 0.0159(7) 0.0000(6) -0.0013(6) -0.0024(6)
C9 0.0147(8) 0.0116(7) 0.0138(7) 0.0000(5) 0.0018(6) -0.0009(6)
C10 0.0176(8) 0.0203(7) 0.0106(7) 0.0003(6) -0.0027(6) -0.0094(7)
O2 0.0212(12) 0.0223(11) 0.0147(10) 0.0027(8) -0.0054(9) -0.0050(9)
O3 0.0230(13) 0.0234(13) 0.0139(11) -0.0021(9) 0.0074(9) -0.0062(10)
O4 0.0246(13) 0.0253(13) 0.0178(11) 0.0079(9) -0.0024(9) -0.0107(11)
O5 0.0204(12) 0.0242(12) 0.0144(10) -0.0051(9) -0.0001(9) -0.0061(9)
N4 0.0185(7) 0.0168(6) 0.0165(6) -0.0007(5) 0.0012(5) -0.0016(5)
N5 0.0269(8) 0.0172(7) 0.0215(7) -0.0020(6) 0.0061(6) -0.0082(6)
C11 0.0165(8) 0.0155(7) 0.0219(8) 0.0009(6) 0.0011(6) -0.0020(6)
C12 0.0173(8) 0.0168(7) 0.0234(8) 0.0000(6) -0.0041(6) -0.0027(6)
C13 0.0238(8) 0.0146(7) 0.0152(7) 0.0002(6) -0.0033(6) -0.0031(6)
C14 0.0190(8) 0.0117(7) 0.0174(8) -0.0012(6) 0.0007(6) -0.0023(6)
C15 0.0207(8) 0.0128(7) 0.0186(8) -0.0003(6) 0.0025(6) -0.0023(6)
C16 0.0168(8) 0.0165(7) 0.0321(9) 0.0032(6) -0.0008(7) -0.0039(6)
C17 0.0186(8) 0.0185(8) 0.0359(9) -0.0023(7) -0.0097(7) -0.0030(7)
C18 0.0229(9) 0.0192(8) 0.0207(8) -0.0028(6) -0.0058(7) -0.0019(7)
C19 0.0172(8) 0.0134(7) 0.0171(7) -0.0016(6) -0.0008(6) -0.0005(6)
O6 0.0212(12) 0.0248(12) 0.0167(11) -0.0041(9) -0.0017(9) -0.0081(9)
O7 0.0214(12) 0.0227(11) 0.0206(11) 0.0068(9) 0.0005(9) -0.0104(10)
O8 0.0248(13) 0.0248(11) 0.0225(12) -0.0034(9) 0.0078(10) -0.0104(10)
O9 0.0271(13) 0.0260(12) 0.0178(11) 0.0052(9) -0.0093(9) -0.0099(10)

loop_
_atom_type_symbol
_atom_type_description
_atom_type_scat_dispersion_real
_atom_type_scat_dispersion_imag
_atom_type_scat_source
C C 0.0181 0.0091 'International Tables Vol C Tables 4.2.6.8 and 6.1.1.4'
H H 0.0000 0.0000 'International Tables Vol C Tables 4.2.6.8 and 6.1.1.4'
N N 0.0311 0.0180 'International Tables Vol C Tables 4.2.6.8 and 6.1.1.4'
Ni Ni -3.0029 0.5091 'International Tables Vol C Tables 4.2.6.8 and 6.1.1.4'
O O 0.0492 0.0322 'International Tables Vol C Tables 4.2.6.8 and 6.1.1.4'
S S 0.3331 0.5567 'International Tables Vol C Tables 4.2.6.8 and 6.1.1.4'

loop_
_geom_angle_atom_site_label_1
_geom_angle_atom_site_label_2
_geom_angle_atom_site_label_3
_geom_angle
_geom_angle_site_symmetry_1
_geom_angle_site_symmetry_3
O1W Ni1 O1W 180.0 . 2_675
O1W Ni1 N1 86.84(4) . 2_675
O1W Ni1 N1 93.16(4) 2_675 2_675
O1W Ni1 N1 86.84(4) 2_675 .
O1W Ni1 N1 93.16(4) . .
N1 Ni1 N1 180.0 . 2_675
N2 Ni1 O1W 93.59(5) 2_675 .
N2 Ni1 O1W 93.59(5) . 2_675
N2 Ni1 O1W 86.41(5) 2_675 2_675
N2 Ni1 O1W 86.41(5) . .
N2 Ni1 N1 87.44(5) 2_675 2_675
N2 Ni1 N1 92.55(5) . 2_675
N2 Ni1 N1 92.56(5) 2_675 .
N2 Ni1 N1 87.45(5) . .
N2 Ni1 N2 180.0 . 2_675
Ni1 O1W H1WA 117.7 . .
Ni1 O1W H1WB 119.2 . .
H1WA O1W H1WB 107.1 . .
C1 N1 Ni1 112.62(9) . .
C1 N1 C9 117.43(13) . .
C9 N1 Ni1 129.94(10) . .
C10 N2 Ni1 165.92(12) . .
O2 N3 C5 116.28(15) . .
O3 N3 C5 124.29(18) . .
O3 N3 O2 118.87(19) . .
O4 N3 C5 117.13(17) . .
O4 N3 O5 126.23(19) . .
O5 N3 C5 114.63(15) . .
N1 C1 H1 117.8 . .
N1 C1 C2 124.30(13) . .
C2 C1 H1 117.8 . .
C1 C2 H2 120.1 . .
C3 C2 C1 119.73(14) . .
C3 C2 H2 120.1 . .
C2 C3 H3 120.8 . .
C2 C3 C4 118.45(14) . .
C4 C3 H3 120.8 . .
C3 C4 C5 124.97(14) . .
C3 C4 C9 118.56(13) . .
C9 C4 C5 116.47(14) . .
C4 C5 N3 120.26(14) . .
C6 C5 N3 116.64(13) . .
C6 C5 C4 123.08(14) . .
C5 C6 H6 120.4 . .
C5 C6 C7 119.15(14) . .
C7 C6 H6 120.4 . .
C6 C7 H7 119.6 . .
C8 C7 C6 120.72(15) . .
C8 C7 H7 119.6 . .
C7 C8 H8 119.8 . .
C7 C8 C9 120.48(14) . .
C9 C8 H8 119.8 . .
N1 C9 C4 121.46(14) . .
N1 C9 C8 118.44(13) . .
C8 C9 C4 120.08(13) . .
N2 C10 S1 177.51(14) . .
C11 N4 C19 118.13(13) . .
O6 N5 C15 115.36(15) . .
O6 N5 O7 129.21(19) . .
O7 N5 C15 113.83(16) . .
O8 N5 C15 125.55(19) . .
O8 N5 O9 117.0(2) . .
O9 N5 C15 117.43(15) . .
N4 C11 H11 118.1 . .
N4 C11 C12 123.72(14) . .
C12 C11 H11 118.1 . .
C11 C12 H12 120.5 . .
C13 C12 C11 119.04(15) . .
C13 C12 H12 120.5 . .
C12 C13 H13 120.3 . .
C12 C13 C14 119.49(14) . .
C14 C13 H13 120.3 . .
C13 C14 C15 125.89(14) . .
C13 C14 C19 117.88(14) . .
C19 C14 C15 116.23(14) . .
C14 C15 N5 119.84(14) . .
C16 C15 N5 116.98(14) . .
C16 C15 C14 123.17(15) . .
C15 C16 H16 120.4 . .
C15 C16 C17 119.27(15) . .
C17 C16 H16 120.4 . .
C16 C17 H17 119.8 . .
C18 C17 C16 120.34(16) . .
C18 C17 H17 119.8 . .
C17 C18 H18 119.7 . .
C17 C18 C19 120.53(15) . .
C19 C18 H18 119.7 . .
N4 C19 C14 121.70(14) . .
N4 C19 C18 117.85(14) . .
C14 C19 C18 120.45(14) . .

loop_
_geom_bond_atom_site_label_1
_geom_bond_atom_site_label_2
_geom_bond_distance
_geom_bond_site_symmetry_2
Ni1 O1W 2.0776(10) .
Ni1 O1W 2.0776(10) 2_675
Ni1 N1 2.2141(12) .
Ni1 N1 2.2142(12) 2_675
Ni1 N2 2.0314(14) 2_675
Ni1 N2 2.0313(14) .
S1 C10 1.6364(16) .
O1W H1WA 0.8400 .
O1W H1WB 0.8401 .
N1 C1 1.322(2) .
N1 C9 1.3829(18) .
N2 C10 1.164(2) .
N3 C5 1.465(2) .
N3 O2 1.341(3) .
N3 O3 1.177(3) .
N3 O4 1.207(2) .
N3 O5 1.228(3) .
C1 H1 0.9500 .
C1 C2 1.403(2) .
C2 H2 0.9500 .
C2 C3 1.364(2) .
C3 H3 0.9500 .
C3 C4 1.419(2) .
C4 C5 1.427(2) .
C4 C9 1.425(2) .
C5 C6 1.364(2) .
C6 H6 0.9500 .
C6 C7 1.406(2) .
C7 H7 0.9500 .
C7 C8 1.373(2) .
C8 H8 0.9500 .
C8 C9 1.417(2) .
N4 C11 1.317(2) .
N4 C19 1.374(2) .
N5 C15 1.463(2) .
N5 O6 1.183(3) .
N5 O7 1.226(2) .
N5 O8 1.186(3) .
N5 O9 1.355(3) .
C11 H11 0.9500 .
C11 C12 1.406(2) .
C12 H12 0.9500 .
C12 C13 1.362(2) .
C13 H13 0.9500 .
C13 C14 1.412(2) .
C14 C15 1.426(2) .
C14 C19 1.417(2) .
C15 C16 1.364(2) .
C16 H16 0.9500 .
C16 C17 1.407(2) .
C17 H17 0.9500 .
C17 C18 1.371(2) .
C18 H18 0.9500 .
C18 C19 1.417(2) .
